data_7057675
loop_
_publ_author_name
'Ghosh, Sagar'
'Hari, Nairita'
'Pinkowicz, Dawid'
'Fitta, Magdalena'
'Mohanta, Sasankasekhar'

_publ_section_title
;
 Syntheses, crystal structures and magnetic properties of a series of
 ZnII2LnIII2 compounds (Ln = Gd, Tb, Dy, Ho and Er): contrasting
 structural and magnetic features
;
_journal_issue 19
_journal_name_full 'New Journal of Chemistry'
_journal_page_first 15917
_journal_paper_doi 10.1039/C8NJ02532K
_journal_volume 42
_journal_year 2018
_chemical_formula_sum 'C36 H60 Cl2 Er2 N4 O20 Zn2'
_chemical_formula_weight 1405.04
_space_group_crystal_system monoclinic
_space_group_IT_number 14
_space_group_name_Hall '-P 2yn'
_space_group_name_H-M_alt 'P 1 21/n 1'
_symmetry_space_group_name_Hall '-P 2yn'
_symmetry_space_group_name_H-M 'P 1 21/n 1'
_atom_sites_solution_hydrogens mixed
_audit_creation_method SHELXL-2014/7
_audit_update_record
;
2018-08-20 deposited with the CCDC.
2018-08-27 downloaded from the CCDC.
;
_cell_angle_alpha 90
_cell_angle_beta 97.628(4)
_cell_angle_gamma 90
_cell_formula_units_Z 2
_cell_length_a 11.0273(10)
_cell_length_b 18.7816(14)
_cell_length_c 12.2884(10)
_cell_measurement_reflns_used 9676
_cell_measurement_temperature 296(2)
_cell_measurement_theta_max 29.06
_cell_measurement_theta_min 2.33
_cell_volume 2522.5(4)
_computing_cell_refinement 'Bruker SAINT'
_computing_data_collection 'Bruker APEX2'
_computing_data_reduction 'Bruker SAINT'
_computing_molecular_graphics 'Bruker SHELXTL'
_computing_publication_material 'Bruker SHELXTL'
_computing_structure_refinement 'SHELXL-2014/7 (Sheldrick, 2014)'
_computing_structure_solution 'SHELXS-97 (Sheldrick, 2008)'
_diffrn_ambient_temperature 296(2)
_diffrn_measured_fraction_theta_full 0.999
_diffrn_measured_fraction_theta_max 0.999
_diffrn_measurement_device_type 'Bruker APEX-II CCD'
_diffrn_measurement_method '\f and \w scans'
_diffrn_radiation_type MoK\a
_diffrn_radiation_wavelength 0.71073
_diffrn_reflns_av_R_equivalents 0.0411
_diffrn_reflns_av_unetI/netI 0.0349
_diffrn_reflns_Laue_measured_fraction_full 0.999
_diffrn_reflns_Laue_measured_fraction_max 0.999
_diffrn_reflns_limit_h_max 15
_diffrn_reflns_limit_h_min -15
_diffrn_reflns_limit_k_max 25
_diffrn_reflns_limit_k_min -26
_diffrn_reflns_limit_l_max 15
_diffrn_reflns_limit_l_min -17
_diffrn_reflns_number 33225
_diffrn_reflns_point_group_measured_fraction_full 0.999
_diffrn_reflns_point_group_measured_fraction_max 0.999
_diffrn_reflns_theta_full 25.242
_diffrn_reflns_theta_max 29.998
_diffrn_reflns_theta_min 1.993
_exptl_absorpt_coefficient_mu 4.413
_exptl_absorpt_correction_T_max 0.7454
_exptl_absorpt_correction_T_min 0.4752
_exptl_absorpt_correction_type multi-scan
_exptl_absorpt_process_details SADABS
_exptl_crystal_colour yellow
_exptl_crystal_density_diffrn 1.850
_exptl_crystal_description cuboid
_exptl_crystal_F_000 1388
_exptl_crystal_size_max 0.180
_exptl_crystal_size_mid 0.160
_exptl_crystal_size_min 0.140
_exptl_transmission_factor_max 0.7454
_exptl_transmission_factor_min 0.4752
_refine_diff_density_max 1.587
_refine_diff_density_min -0.573
_refine_diff_density_rms 0.135
_refine_ls_extinction_method none
_refine_ls_goodness_of_fit_ref 1.040
_refine_ls_hydrogen_treatment mixed
_refine_ls_matrix_type full
_refine_ls_number_parameters 312
_refine_ls_number_reflns 7361
_refine_ls_number_restraints 2
_refine_ls_restrained_S_all 1.040
_refine_ls_R_factor_all 0.0470
_refine_ls_R_factor_gt 0.0348
_refine_ls_shift/su_max 0.003
_refine_ls_shift/su_mean 0.000
_refine_ls_structure_factor_coef Fsqd
_refine_ls_weighting_details 'w=1/[\s^2^(Fo^2^)+(0.0500P)^2^+2.0000P] where P=(Fo^2^+2Fc^2^)/3'
_refine_ls_weighting_scheme calc
_refine_ls_wR_factor_gt 0.0861
_refine_ls_wR_factor_ref 0.0928
_reflns_Friedel_coverage 0.000
_reflns_number_gt 6023
_reflns_number_total 7361
_reflns_threshold_expression 'I > 2\s(I)'
_cod_data_source_file c8nj02532k2.cif
_cod_data_source_block 5
_cod_depositor_comments 'Adding full bibliography for 7057673--7057677.cif.'
_cod_database_code 7057675
_shelx_shelxl_version_number 2014/7
_shelx_space_group_comment
;
The symmetry employed for this shelxl refinement is uniquely defined
by the following loop, which should always be used as a source of
symmetry information in preference to the above space-group names.
They are only intended as comments.
;
_shelx_estimated_absorpt_t_min 0.504
_shelx_estimated_absorpt_t_max 0.577

loop_
_space_group_symop_operation_xyz
'x, y, z'
'-x+1/2, y+1/2, -z+1/2'
'-x, -y, -z'
'x-1/2, -y-1/2, z-1/2'

loop_
_atom_site_label
_atom_site_type_symbol
_atom_site_fract_x
_atom_site_fract_y
_atom_site_fract_z
_atom_site_U_iso_or_equiv
_atom_site_adp_type
_atom_site_occupancy
_atom_site_site_symmetry_order
_atom_site_calc_flag
_atom_site_refinement_flags_posn
_atom_site_refinement_flags_adp
C1 C 0.3261(3) 0.8760(2) 0.1996(3) 0.0320(7) Uani 1 1 d . .
C2 C 0.3942(3) 0.8854(2) 0.1112(3) 0.0354(8) Uani 1 1 d . .
C3 C 0.5064(4) 0.8535(2) 0.1110(4) 0.0452(10) Uani 1 1 d . .
H3 H 0.5513 0.8615 0.0532 0.054 Uiso 1 1 calc R U
C4 C 0.5531(4) 0.8090(3) 0.1983(4) 0.0528(12) Uani 1 1 d . .
H4 H 0.6295 0.7879 0.1991 0.063 Uiso 1 1 calc R U
C5 C 0.4867(4) 0.7968(3) 0.2811(4) 0.0490(11) Uani 1 1 d . .
H5 H 0.5175 0.7662 0.3376 0.059 Uiso 1 1 calc R U
C6 C 0.3717(4) 0.8292(2) 0.2844(3) 0.0378(8) Uani 1 1 d . .
C7 C 0.3011(4) 0.8072(2) 0.3700(3) 0.0447(10) Uani 1 1 d . .
H7 H 0.3318 0.7696 0.4145 0.054 Uiso 1 1 calc R U
C8 C 0.1311(5) 0.8035(3) 0.4712(4) 0.0605(13) Uani 1 1 d . .
H8A H 0.1479 0.8288 0.5404 0.073 Uiso 1 1 calc R U
H8B H 0.1543 0.7540 0.4836 0.073 Uiso 1 1 calc R U
C9 C -0.0032(5) 0.8087(3) 0.4274(4) 0.0587(13) Uani 1 1 d . .
H9A H -0.0212 0.7788 0.3629 0.070 Uiso 1 1 calc R U
H9B H -0.0519 0.7922 0.4825 0.070 Uiso 1 1 calc R U
C10 C -0.1480(4) 0.8964(3) 0.3249(4) 0.0542(12) Uani 1 1 d . .
H10A H -0.1784 0.9432 0.3407 0.065 Uiso 1 1 calc R U
H10B H -0.2096 0.8617 0.3380 0.065 Uiso 1 1 calc R U
C11 C -0.1276(4) 0.8931(3) 0.2070(4) 0.0456(10) Uani 1 1 d . .
H11A H -0.1182 0.8438 0.1863 0.055 Uiso 1 1 calc R U
H11B H -0.1989 0.9121 0.1615 0.055 Uiso 1 1 calc R U
C12 C 0.3866(5) 0.9282(3) -0.0711(4) 0.0613(14) Uani 1 1 d . .
H12A H 0.4663 0.9497 -0.0589 0.092 Uiso 1 1 calc R U
H12B H 0.3347 0.9555 -0.1245 0.092 Uiso 1 1 calc R U
H12C H 0.3935 0.8805 -0.0976 0.092 Uiso 1 1 calc R U
C13 C 0.1023(6) 0.8933(3) -0.2376(4) 0.0568(13) Uani 1 1 d . .
H13A H 0.1513 0.8518 -0.2185 0.085 Uiso 1 1 calc R U
H13B H 0.1354 0.9192 -0.2942 0.085 Uiso 1 1 calc R U
H13C H 0.0199 0.8791 -0.2636 0.085 Uiso 1 1 calc R U
C14 C 0.1803(7) 0.6892(3) 0.0664(5) 0.081(2) Uani 1 1 d . .
H14A H 0.2669 0.6887 0.0901 0.122 Uiso 1 1 calc R U
H14B H 0.1634 0.6656 -0.0032 0.122 Uiso 1 1 calc R U
H14C H 0.1389 0.6650 0.1195 0.122 Uiso 1 1 calc R U
C15 C 0.1368(4) 0.7641(2) 0.0552(3) 0.0414(9) Uani 1 1 d . .
C16 C -0.2803(4) 0.9154(3) -0.1459(4) 0.0497(11) Uani 1 1 d . .
H16A H -0.2703 0.9311 -0.2185 0.075 Uiso 1 1 calc R U
H16B H -0.3335 0.9476 -0.1144 0.075 Uiso 1 1 calc R U
H16C H -0.3153 0.8685 -0.1496 0.075 Uiso 1 1 calc R U
C17 C -0.1589(3) 0.9137(2) -0.0765(3) 0.0329(8) Uani 1 1 d . .
C18 C 0.6322(7) 0.0523(3) 0.3985(6) 0.087(2) Uani 1 1 d . .
H18A H 0.6469 0.0500 0.4772 0.130 Uiso 1 1 calc R U
H18B H 0.6006 0.0984 0.3763 0.130 Uiso 1 1 calc R U
H18C H 0.7074 0.0443 0.3691 0.130 Uiso 1 1 calc R U
Cl1 Cl 0.17232(11) 1.02242(6) 0.41015(10) 0.0523(3) Uani 1 1 d . .
Er1 Er 0.08112(2) 0.90680(2) 0.03921(2) 0.02787(6) Uani 1 1 d . .
H2A H -0.038(5) 0.899(2) 0.4584(19) 0.042(13) Uiso 1 1 d D .
H4A H 0.084(4) 0.9782(9) -0.155(4) 0.047(14) Uiso 1 1 d D .
N1 N 0.2006(3) 0.8350(2) 0.3899(3) 0.0440(8) Uani 1 1 d . .
N2 N -0.0339(4) 0.8819(2) 0.3990(3) 0.0454(8) Uani 1 1 d D .
O1 O 0.2200(2) 0.90957(13) 0.1941(2) 0.0323(5) Uani 1 1 d . .
O2 O -0.0222(2) 0.93216(14) 0.1868(2) 0.0308(5) Uani 1 1 d . .
O3 O 0.3355(3) 0.92669(16) 0.0289(2) 0.0404(6) Uani 1 1 d . .
O4 O 0.1028(3) 0.93741(16) -0.1432(2) 0.0387(6) Uani 1 1 d D .
O5 O 0.0666(3) 0.78812(16) 0.1176(3) 0.0477(7) Uani 1 1 d . .
O6 O 0.1743(3) 0.80428(15) -0.0168(2) 0.0420(6) Uani 1 1 d . .
O7 O -0.1034(3) 0.85656(16) -0.0525(3) 0.0459(7) Uani 1 1 d . .
O8 O -0.1093(2) 0.97182(14) -0.0427(2) 0.0320(5) Uani 1 1 d . .
O9 O 0.6071(8) 0.1891(4) 0.3061(6) 0.151(3) Uani 1 1 d . .
O10 O 0.5474(9) 0.0003(6) 0.3593(11) 0.207(4) Uani 1 1 d . .
H10 H 0.4785 0.0176 0.3512 0.310 Uiso 1 1 calc R U
Zn1 Zn 0.11298(4) 0.92205(2) 0.31753(3) 0.03191(10) Uani 1 1 d . .

loop_
_atom_site_aniso_label
_atom_site_aniso_U_11
_atom_site_aniso_U_22
_atom_site_aniso_U_33
_atom_site_aniso_U_23
_atom_site_aniso_U_13
_atom_site_aniso_U_12
C1 0.0315(16) 0.0308(19) 0.0330(18) -0.0025(14) 0.0016(13) 0.0026(14)
C2 0.0349(18) 0.035(2) 0.0360(19) -0.0018(16) 0.0055(14) 0.0030(15)
C3 0.039(2) 0.047(3) 0.051(2) -0.006(2) 0.0117(17) 0.0039(18)
C4 0.039(2) 0.059(3) 0.058(3) -0.010(2) -0.0025(19) 0.017(2)
C5 0.055(3) 0.043(3) 0.045(2) 0.0005(19) -0.0039(19) 0.019(2)
C6 0.044(2) 0.032(2) 0.0352(19) -0.0006(15) -0.0015(15) 0.0074(16)
C7 0.062(3) 0.036(2) 0.035(2) 0.0054(16) 0.0015(18) 0.0117(19)
C8 0.085(4) 0.054(3) 0.045(3) 0.023(2) 0.022(2) 0.015(3)
C9 0.075(3) 0.046(3) 0.061(3) 0.010(2) 0.030(3) -0.006(2)
C10 0.047(2) 0.069(3) 0.049(3) 0.009(2) 0.017(2) -0.007(2)
C11 0.039(2) 0.054(3) 0.045(2) 0.003(2) 0.0094(17) -0.0057(18)
C12 0.051(3) 0.091(4) 0.045(3) 0.013(3) 0.018(2) 0.013(3)
C13 0.086(4) 0.044(3) 0.041(2) -0.007(2) 0.010(2) 0.014(2)
C14 0.133(6) 0.039(3) 0.079(4) 0.014(3) 0.041(4) 0.034(3)
C15 0.054(2) 0.029(2) 0.040(2) -0.0023(16) 0.0029(17) 0.0077(17)
C16 0.039(2) 0.055(3) 0.053(3) -0.002(2) -0.0003(19) -0.0066(19)
C17 0.0319(17) 0.035(2) 0.0321(18) -0.0021(14) 0.0063(14) -0.0052(14)
C18 0.090(4) 0.059(4) 0.100(5) 0.018(3) -0.030(4) -0.014(3)
Cl1 0.0632(7) 0.0434(6) 0.0508(6) -0.0142(5) 0.0092(5) -0.0078(5)
Er1 0.03409(9) 0.02358(9) 0.02597(9) 0.00005(5) 0.00403(6) 0.00315(6)
N1 0.059(2) 0.039(2) 0.0347(18) 0.0082(15) 0.0094(15) 0.0086(16)
N2 0.056(2) 0.050(2) 0.0318(18) 0.0022(16) 0.0122(15) -0.0026(18)
O1 0.0323(12) 0.0354(14) 0.0294(13) 0.0023(10) 0.0052(10) 0.0080(10)
O2 0.0325(12) 0.0309(13) 0.0299(12) 0.0026(10) 0.0084(9) 0.0011(10)
O3 0.0419(15) 0.0440(16) 0.0368(15) 0.0036(12) 0.0113(11) 0.0097(12)
O4 0.0523(16) 0.0338(16) 0.0307(13) 0.0001(11) 0.0086(11) 0.0114(13)
O5 0.0597(18) 0.0353(16) 0.0509(17) 0.0027(13) 0.0170(14) 0.0046(14)
O6 0.0548(17) 0.0320(15) 0.0401(15) -0.0005(12) 0.0096(12) 0.0071(12)
O7 0.0461(16) 0.0282(15) 0.0600(19) -0.0016(13) -0.0057(14) -0.0011(12)
O8 0.0352(12) 0.0277(13) 0.0330(13) -0.0010(10) 0.0036(10) -0.0009(10)
O9 0.217(8) 0.111(5) 0.147(6) 0.025(4) 0.105(6) 0.059(5)
O10 0.162(8) 0.215(10) 0.227(10) -0.003(9) -0.033(8) -0.016(7)
Zn1 0.0388(2) 0.0299(2) 0.0273(2) 0.00068(16) 0.00546(16) 0.00219(17)

loop_
_atom_type_symbol
_atom_type_description
_atom_type_scat_dispersion_real
_atom_type_scat_dispersion_imag
_atom_type_scat_source
C C 0.0033 0.0016 'International Tables Vol C Tables 4.2.6.8 and 6.1.1.4'
H H 0.0000 0.0000 'International Tables Vol C Tables 4.2.6.8 and 6.1.1.4'
N N 0.0061 0.0033 'International Tables Vol C Tables 4.2.6.8 and 6.1.1.4'
O O 0.0106 0.0060 'International Tables Vol C Tables 4.2.6.8 and 6.1.1.4'
Cl Cl 0.1484 0.1585 'International Tables Vol C Tables 4.2.6.8 and 6.1.1.4'
Zn Zn 0.2839 1.4301 'International Tables Vol C Tables 4.2.6.8 and 6.1.1.4'
Er Er -0.2586 4.9576 'International Tables Vol C Tables 4.2.6.8 and 6.1.1.4'

loop_
_geom_angle_atom_site_label_1
_geom_angle_atom_site_label_2
_geom_angle_atom_site_label_3
_geom_angle
_geom_angle_site_symmetry_1
_geom_angle_site_symmetry_3
O1 C1 C6 124.3(3) . .
O1 C1 C2 117.3(3) . .
C6 C1 C2 118.3(3) . .
O3 C2 C3 125.7(4) . .
O3 C2 C1 113.1(3) . .
C3 C2 C1 121.2(4) . .
C2 C3 C4 119.8(4) . .
C2 C3 H3 120.1 . .
C4 C3 H3 120.1 . .
C5 C4 C3 119.8(4) . .
C5 C4 H4 120.1 . .
C3 C4 H4 120.1 . .
C4 C5 C6 121.8(4) . .
C4 C5 H5 119.1 . .
C6 C5 H5 119.1 . .
C1 C6 C5 118.9(4) . .
C1 C6 C7 122.9(4) . .
C5 C6 C7 118.0(4) . .
N1 C7 C6 125.9(4) . .
N1 C7 H7 117.1 . .
C6 C7 H7 117.1 . .
N1 C8 C9 107.9(4) . .
N1 C8 H8A 110.1 . .
C9 C8 H8A 110.1 . .
N1 C8 H8B 110.1 . .
C9 C8 H8B 110.1 . .
H8A C8 H8B 108.4 . .
N2 C9 C8 109.6(4) . .
N2 C9 H9A 109.8 . .
C8 C9 H9A 109.8 . .
N2 C9 H9B 109.8 . .
C8 C9 H9B 109.8 . .
H9A C9 H9B 108.2 . .
N2 C10 C11 111.4(4) . .
N2 C10 H10A 109.4 . .
C11 C10 H10A 109.4 . .
N2 C10 H10B 109.4 . .
C11 C10 H10B 109.4 . .
H10A C10 H10B 108.0 . .
O2 C11 C10 112.3(4) . .
O2 C11 H11A 109.2 . .
C10 C11 H11A 109.2 . .
O2 C11 H11B 109.2 . .
C10 C11 H11B 109.2 . .
H11A C11 H11B 107.9 . .
O3 C12 H12A 109.5 . .
O3 C12 H12B 109.5 . .
H12A C12 H12B 109.5 . .
O3 C12 H12C 109.5 . .
H12A C12 H12C 109.5 . .
H12B C12 H12C 109.5 . .
O4 C13 H13A 109.5 . .
O4 C13 H13B 109.5 . .
H13A C13 H13B 109.5 . .
O4 C13 H13C 109.5 . .
H13A C13 H13C 109.5 . .
H13B C13 H13C 109.5 . .
C15 C14 H14A 109.5 . .
C15 C14 H14B 109.5 . .
H14A C14 H14B 109.5 . .
C15 C14 H14C 109.5 . .
H14A C14 H14C 109.5 . .
H14B C14 H14C 109.5 . .
O5 C15 O6 119.9(4) . .
O5 C15 C14 120.4(4) . .
O6 C15 C14 119.6(4) . .
C17 C16 H16A 109.5 . .
C17 C16 H16B 109.5 . .
H16A C16 H16B 109.5 . .
C17 C16 H16C 109.5 . .
H16A C16 H16C 109.5 . .
H16B C16 H16C 109.5 . .
O7 C17 O8 119.0(3) . .
O7 C17 C16 121.8(4) . .
O8 C17 C16 119.1(4) . .
O10 C18 H18A 109.5 . .
O10 C18 H18B 109.5 . .
H18A C18 H18B 109.5 . .
O10 C18 H18C 109.5 . .
H18A C18 H18C 109.5 . .
H18B C18 H18C 109.5 . .
O1 Er1 O8 83.56(9) . 3_575
O1 Er1 O2 71.78(9) . .
O8 Er1 O2 82.00(9) 3_575 .
O1 Er1 O6 89.53(9) . .
O8 Er1 O6 139.56(10) 3_575 .
O2 Er1 O6 133.13(10) . .
O1 Er1 O4 130.30(10) . .
O8 Er1 O4 75.26(9) 3_575 .
O2 Er1 O4 144.81(9) . .
O6 Er1 O4 79.41(10) . .
O1 Er1 O7 147.12(10) . .
O8 Er1 O7 120.35(9) 3_575 .
O2 Er1 O7 88.52(10) . .
O6 Er1 O7 85.14(10) . .
O4 Er1 O7 80.48(11) . .
O1 Er1 O5 76.32(10) . .
O8 Er1 O5 155.93(10) 3_575 .
O2 Er1 O5 79.28(10) . .
O6 Er1 O5 54.31(10) . .
O4 Er1 O5 128.18(10) . .
O7 Er1 O5 74.26(11) . .
O1 Er1 O8 138.95(8) . .
O8 Er1 O8 68.31(10) 3_575 .
O2 Er1 O8 75.08(8) . .
O6 Er1 O8 131.25(9) . .
O4 Er1 O8 71.71(9) . .
O7 Er1 O8 52.41(10) . .
O5 Er1 O8 120.33(10) . .
O1 Er1 O3 58.53(9) . .
O8 Er1 O3 74.91(9) 3_575 .
O2 Er1 O3 126.70(9) . .
O6 Er1 O3 67.65(10) . .
O4 Er1 O3 72.60(9) . .
O7 Er1 O3 144.45(10) . .
O5 Er1 O3 104.71(9) . .
O8 Er1 O3 133.75(8) . .
C7 N1 C8 120.8(4) . .
C7 N1 Zn1 128.0(3) . .
C8 N1 Zn1 111.2(3) . .
C9 N2 C10 118.4(4) . .
C9 N2 Zn1 106.1(3) . .
C10 N2 Zn1 106.3(3) . .
C9 N2 H2A 101(3) . .
C10 N2 H2A 110(4) . .
Zn1 N2 H2A 115(4) . .
C1 O1 Zn1 127.4(2) . .
C1 O1 Er1 121.6(2) . .
Zn1 O1 Er1 103.34(11) . .
C11 O2 Zn1 109.9(2) . .
C11 O2 Er1 121.9(2) . .
Zn1 O2 Er1 102.28(10) . .
C2 O3 C12 116.7(3) . .
C2 O3 Er1 105.4(2) . .
C12 O3 Er1 123.2(3) . .
C13 O4 Er1 130.0(3) . .
C13 O4 H4A 116(4) . .
Er1 O4 H4A 111(4) . .
C15 O5 Er1 90.5(3) . .
C15 O6 Er1 95.1(2) . .
C17 O7 Er1 97.6(2) . .
C17 O8 Er1 155.7(2) . 3_575
C17 O8 Er1 90.8(2) . .
Er1 O8 Er1 111.69(10) 3_575 .
C18 O10 H10 109.5 . .
N1 Zn1 O2 131.92(13) . .
N1 Zn1 O1 86.85(12) . .
O2 Zn1 O1 82.01(10) . .
N1 Zn1 N2 81.89(15) . .
O2 Zn1 N2 83.30(12) . .
O1 Zn1 N2 147.72(13) . .
N1 Zn1 Cl1 111.16(11) . .
O2 Zn1 Cl1 116.78(8) . .
O1 Zn1 Cl1 108.15(8) . .
N2 Zn1 Cl1 104.13(11) . .

loop_
_geom_bond_atom_site_label_1
_geom_bond_atom_site_label_2
_geom_bond_distance
_geom_bond_site_symmetry_2
C1 O1 1.323(4) .
C1 C6 1.405(5) .
C1 C2 1.411(5) .
C2 O3 1.368(5) .
C2 C3 1.374(6) .
C3 C4 1.403(7) .
C3 H3 0.9300 .
C4 C5 1.350(7) .
C4 H4 0.9300 .
C5 C6 1.412(6) .
C5 H5 0.9300 .
C6 C7 1.449(6) .
C7 N1 1.277(6) .
C7 H7 0.9300 .
C8 N1 1.463(6) .
C8 C9 1.511(8) .
C8 H8A 0.9700 .
C8 H8B 0.9700 .
C9 N2 1.447(6) .
C9 H9A 0.9700 .
C9 H9B 0.9700 .
C10 N2 1.477(6) .
C10 C11 1.496(7) .
C10 H10A 0.9700 .
C10 H10B 0.9700 .
C11 O2 1.425(5) .
C11 H11A 0.9700 .
C11 H11B 0.9700 .
C12 O3 1.419(5) .
C12 H12A 0.9600 .
C12 H12B 0.9600 .
C12 H12C 0.9600 .
C13 O4 1.424(5) .
C13 H13A 0.9600 .
C13 H13B 0.9600 .
C13 H13C 0.9600 .
C14 C15 1.486(6) .
C14 H14A 0.9600 .
C14 H14B 0.9600 .
C14 H14C 0.9600 .
C15 O5 1.244(5) .
C15 O6 1.274(5) .
C16 C17 1.489(6) .
C16 H16A 0.9600 .
C16 H16B 0.9600 .
C16 H16C 0.9600 .
C17 O7 1.252(5) .
C17 O8 1.266(4) .
C18 O10 1.393(10) .
C18 H18A 0.9600 .
C18 H18B 0.9600 .
C18 H18C 0.9600 .
Cl1 Zn1 2.2538(11) .
Er1 O1 2.280(3) .
Er1 O8 2.300(3) 3_575
Er1 O2 2.315(2) .
Er1 O6 2.329(3) .
Er1 O4 2.357(3) .
Er1 O7 2.386(3) .
Er1 O5 2.442(3) .
Er1 O8 2.520(3) .
Er1 O3 2.849(3) .
N1 Zn1 2.042(3) .
N2 Zn1 2.151(4) .
N2 H2A 0.801(10) .
O1 Zn1 2.055(3) .
O2 Zn1 2.050(2) .
O4 H4A 0.803(10) .
O8 Er1 2.300(3) 3_575
O10 H10 0.8200 .
